data_1560064
loop_
_publ_author_name
'Rajkumar, Madhu'
'Desiraju, Gautam R.'

_publ_section_title
;
 Quaternary and quinary molecular solids based on structural inequivalence
 and combinatorial approaches: 2-nitroresorcinol and
 4,6-dichlororesorcinol
;
_journal_issue 2
_journal_name_full IUCrJ
_journal_page_first 178
_journal_page_last 185
_journal_paper_doi 10.1107/S2052252520016589
_journal_volume 8
_journal_year 2021
_chemical_formula_sum 'C41 H41 N7 O8 S'
_chemical_formula_weight 791.87
_space_group_crystal_system triclinic
_space_group_IT_number 2
_space_group_name_Hall '-P 1'
_space_group_name_H-M_alt 'P -1'
_atom_sites_solution_hydrogens mixed
_audit_creation_method SHELXL-2018/3
_cell_angle_alpha 96.245(7)
_cell_angle_beta 92.609(7)
_cell_angle_gamma 92.314(7)
_cell_formula_units_Z 1
_cell_length_a 7.4741(15)
_cell_length_b 9.2215(19)
_cell_length_c 14.295(3)
_cell_measurement_reflns_used 7836
_cell_measurement_temperature 150(2)
_cell_measurement_theta_max 27.6
_cell_measurement_theta_min 3.0
_cell_volume 977.4(3)
_computing_structure_refinement 'SHELXL-2018/3 (Sheldrick, 2018)'
_diffrn_ambient_temperature 150(2)
_diffrn_measured_fraction_theta_full 0.998
_diffrn_measured_fraction_theta_max 0.988
_diffrn_measurement_device_type 'Rigaku Mercury375R (2x2 bin mode)'
_diffrn_measurement_method 'profile data from \w-scans'
_diffrn_radiation_type MoK\a
_diffrn_radiation_wavelength 0.71073
_diffrn_reflns_av_R_equivalents 0.0506
_diffrn_reflns_av_unetI/netI 0.0664
_diffrn_reflns_Laue_measured_fraction_full 0.998
_diffrn_reflns_Laue_measured_fraction_max 0.988
_diffrn_reflns_limit_h_max 9
_diffrn_reflns_limit_h_min -9
_diffrn_reflns_limit_k_max 11
_diffrn_reflns_limit_k_min -11
_diffrn_reflns_limit_l_max 18
_diffrn_reflns_limit_l_min -18
_diffrn_reflns_number 9903
_diffrn_reflns_point_group_measured_fraction_full 0.998
_diffrn_reflns_point_group_measured_fraction_max 0.988
_diffrn_reflns_theta_full 25.242
_diffrn_reflns_theta_max 27.480
_diffrn_reflns_theta_min 3.021
_diffrn_source 'Sealed Tube'
_exptl_absorpt_coefficient_mu 0.146
_exptl_absorpt_correction_T_max 1.000
_exptl_absorpt_correction_T_min 0.659
_exptl_absorpt_correction_type multi-scan
_exptl_absorpt_process_details 'Jacobson, R. (1998) Private communication'
_exptl_crystal_colour Colorless
_exptl_crystal_density_diffrn 1.345
_exptl_crystal_description Block
_exptl_crystal_F_000 416
_exptl_crystal_size_max 0.200
_exptl_crystal_size_mid 0.200
_exptl_crystal_size_min 0.200
_refine_diff_density_max 0.228
_refine_diff_density_min -0.278
_refine_diff_density_rms 0.055
_refine_ls_extinction_coef 0.015(3)
_refine_ls_extinction_expression Fc^*^=kFc[1+0.001xFc^2^\l^3^/sin(2\q)]^-1/4^
_refine_ls_extinction_method 'SHELXL-2018/3 (Sheldrick 2018)'
_refine_ls_goodness_of_fit_ref 1.134
_refine_ls_hydrogen_treatment mixed
_refine_ls_matrix_type full
_refine_ls_number_parameters 284
_refine_ls_number_reflns 4424
_refine_ls_number_restraints 0
_refine_ls_restrained_S_all 1.134
_refine_ls_R_factor_all 0.0973
_refine_ls_R_factor_gt 0.0697
_refine_ls_shift/su_max 0.000
_refine_ls_shift/su_mean 0.000
_refine_ls_structure_factor_coef Fsqd
_refine_ls_weighting_details 'w=1/[\s^2^(Fo^2^)+(0.0453P)^2^+0.7428P] where P=(Fo^2^+2Fc^2^)/3'
_refine_ls_weighting_scheme calc
_refine_ls_wR_factor_gt 0.1577
_refine_ls_wR_factor_ref 0.1704
_reflns_Friedel_coverage 0.000
_reflns_number_gt 3102
_reflns_number_total 4424
_reflns_threshold_expression 'I > 2\s(I)'
_cod_data_source_file yc5029.cif
_cod_data_source_block 24NRES-TMP-22BP-22TBP-DPE-I
_cod_depositor_comments
;
The following automatic conversions were performed:

data item '_exptl_absorpt_correction_type' value 'Multi-scan' was
changed to 'multi-scan' in accordance with the
/home/data/users/saulius/crontab/automatic-downloads/rss-feeds/IUCr/lib/dictionaries/cif_core.dic
dictionary named 'cif_core.dic' version 2.4.2 last updated on
2011-04-26.

Automatic conversion script
Id: cif_fix_values 7556 2019-12-06 15:28:31Z antanas 

 Adding full bibliography for 1560041--1560072.cif.
;
_cod_database_code 1560064
_shelx_shelxl_version_number 2018/3
_shelx_space_group_comment
;
The symmetry employed for this shelxl refinement is uniquely defined
by the following loop, which should always be used as a source of
symmetry information in preference to the above space-group names.
They are only intended as comments.
;
_shelx_estimated_absorpt_t_min 0.971
_shelx_estimated_absorpt_t_max 0.971

loop_
_space_group_symop_operation_xyz
'x, y, z'
'-x, -y, -z'

loop_
_atom_site_label
_atom_site_type_symbol
_atom_site_fract_x
_atom_site_fract_y
_atom_site_fract_z
_atom_site_U_iso_or_equiv
_atom_site_adp_type
_atom_site_occupancy
_atom_site_site_symmetry_order
_atom_site_calc_flag
_atom_site_refinement_flags_posn
_atom_site_refinement_flags_adp
_atom_site_refinement_flags_occupancy
_atom_site_disorder_assembly
_atom_site_disorder_group
O1 O 0.3046(3) -0.0630(2) 0.76531(16) 0.0484(6) Uani 1 1 d . . . . .
O4 O 0.6773(2) -0.1253(2) 0.87982(14) 0.0354(5) Uani 1 1 d . . . . .
H4 H 0.766227 -0.173305 0.885983 0.053 Uiso 1 1 calc R U . . .
O3 O 0.4520(2) 0.2504(2) 0.71538(13) 0.0361(5) Uani 1 1 d . . . . .
H3 H 0.474644 0.294543 0.670228 0.054 Uiso 1 1 calc R U . . .
O2 O 0.3323(3) 0.0888(3) 0.89189(14) 0.0473(6) Uani 1 1 d . . . . .
C1 C 0.5771(3) 0.0671(3) 0.79747(17) 0.0254(6) Uani 1 1 d . . . . .
N3 N -0.5206(3) -0.4174(2) 0.42577(15) 0.0272(5) Uani 1 1 d . . . . .
C7 C -0.5355(4) -0.3785(3) 0.69120(19) 0.0399(7) Uani 1 1 d . . . . .
H7A H -0.653083 -0.341975 0.698533 0.060 Uiso 1 1 calc R U . . .
H7B H -0.447117 -0.300289 0.707684 0.060 Uiso 1 1 calc R U . . .
H7C H -0.517601 -0.453664 0.731694 0.060 Uiso 1 1 calc R U . . .
C13 C 0.1527(4) -0.4930(3) 0.89083(19) 0.0347(7) Uani 1 1 d . . . . .
H13 H 0.161014 -0.590677 0.867833 0.042 Uiso 1 1 calc R U . . .
N1 N -0.0303(3) -0.2841(3) 0.91280(16) 0.0329(6) Uani 1 1 d . . . . .
C9 C -0.5390(3) -0.3562(3) 0.51438(18) 0.0259(6) Uani 1 1 d . . . . .
N2 N 0.3912(3) 0.0265(2) 0.81988(15) 0.0264(5) Uani 1 1 d . . . . .
C19 C -0.0795(4) -0.3354(3) 0.4457(2) 0.0378(7) Uani 1 1 d . . . . .
H19 H -0.085922 -0.368162 0.381712 0.045 Uiso 1 1 calc R U . . .
C17 C -0.1104(4) -0.1562(4) 0.5744(3) 0.0475(8) Uani 1 1 d . . . . .
C5 C 0.8926(4) 0.0344(3) 0.8109(2) 0.0345(7) Uani 1 1 d . . . . .
H5 H 0.990539 -0.014201 0.832180 0.041 Uiso 1 1 calc R U . . .
C10 C -0.5863(4) -0.1983(3) 0.5279(2) 0.0329(6) Uani 1 1 d . . . . .
H10A H -0.561832 -0.153482 0.471961 0.049 Uiso 1 1 calc R U . . .
H10B H -0.515860 -0.148486 0.580394 0.049 Uiso 1 1 calc R U . . .
H10C H -0.711270 -0.192321 0.539783 0.049 Uiso 1 1 calc R U . . .
C8 C -0.5176(3) -0.4401(3) 0.59065(18) 0.0274(6) Uani 1 1 d . . . . .
C12 C 0.3023(3) -0.4149(3) 0.93588(17) 0.0270(6) Uani 1 1 d . . . . .
C6 C 0.7179(3) -0.0117(3) 0.83059(18) 0.0277(6) Uani 1 1 d . . . . .
C15 C 0.2791(4) -0.2701(3) 0.96993(19) 0.0320(6) Uani 1 1 d . . . . .
H15 H 0.374137 -0.213643 1.001115 0.038 Uiso 1 1 calc R U . . .
C14 C -0.0089(4) -0.4248(3) 0.8803(2) 0.0342(6) Uani 1 1 d . . . . .
H14 H -0.106316 -0.478762 0.849536 0.041 Uiso 1 1 calc R U . . .
C4 C 0.9189(4) 0.1530(3) 0.75949(19) 0.0336(6) Uani 1 1 d . . . . .
H4A H 1.035223 0.182570 0.747400 0.040 Uiso 1 1 calc R U . . .
C2 C 0.6011(3) 0.1854(3) 0.74473(18) 0.0276(6) Uani 1 1 d . . . . .
C11 C 0.4811(4) -0.4839(3) 0.94871(18) 0.0323(6) Uani 1 1 d . . . . .
H11A H 0.575951 -0.418788 0.931134 0.039 Uiso 1 1 calc R U . . .
H11B H 0.481705 -0.574332 0.907124 0.039 Uiso 1 1 calc R U . . .
C16 C 0.1143(4) -0.2106(3) 0.95720(19) 0.0351(7) Uani 1 1 d . . . . .
H16 H 0.102433 -0.113618 0.980776 0.042 Uiso 1 1 calc R U . . .
C18 C -0.1231(4) -0.1947(4) 0.4789(3) 0.0457(8) Uani 1 1 d . . . . .
H18 H -0.159614 -0.128920 0.437764 0.055 Uiso 1 1 calc R U . . .
C3 C 0.7764(4) 0.2284(3) 0.72574(19) 0.0337(6) Uani 1 1 d . . . . .
H3A H 0.797367 0.306492 0.690989 0.040 Uiso 1 1 calc R U . . .
C20 C -0.0261(4) -0.4241(3) 0.5126(2) 0.0331(6) Uani 1 1 d . . . . .
S1 S -0.0328(4) -0.3253(6) 0.61324(19) 0.0750(12) Uani 0.5 1 d . . P . .
C17A C -0.0589(9) -0.2387(7) 0.6481(5) 0.0352(16) Uani 0.5 1 d . . P . .
N17B N -0.0117(18) -0.3937(11) 0.6151(10) 0.085(5) Uani 0.5 1 d . . P . .
H1 H -0.056(5) -0.214(5) 0.714(3) 0.003(10) Uiso 0.5 1 d . . P . .
H17 H -0.128(5) -0.064(4) 0.601(3) 0.069(12) Uiso 1 1 d . . . . .

loop_
_atom_site_aniso_label
_atom_site_aniso_U_11
_atom_site_aniso_U_22
_atom_site_aniso_U_33
_atom_site_aniso_U_23
_atom_site_aniso_U_13
_atom_site_aniso_U_12
O1 0.0254(11) 0.0508(14) 0.0627(14) -0.0177(11) -0.0012(10) -0.0047(10)
O4 0.0231(10) 0.0411(12) 0.0466(12) 0.0231(9) 0.0012(9) 0.0098(9)
O3 0.0315(10) 0.0433(12) 0.0380(11) 0.0197(9) 0.0035(8) 0.0141(9)
O2 0.0310(11) 0.0740(16) 0.0344(11) -0.0061(11) 0.0088(9) -0.0028(11)
C1 0.0183(12) 0.0323(14) 0.0261(13) 0.0059(10) -0.0007(10) 0.0019(11)
N3 0.0261(11) 0.0282(12) 0.0283(11) 0.0064(9) 0.0005(9) 0.0059(9)
C7 0.0520(19) 0.0392(17) 0.0291(14) 0.0044(12) 0.0004(13) 0.0086(15)
C13 0.0330(15) 0.0325(15) 0.0384(15) 0.0033(12) -0.0029(12) 0.0074(13)
N1 0.0254(12) 0.0398(14) 0.0353(12) 0.0119(10) -0.0025(10) 0.0080(11)
C9 0.0204(12) 0.0265(13) 0.0318(13) 0.0076(10) 0.0007(10) 0.0029(11)
N2 0.0191(10) 0.0321(12) 0.0289(11) 0.0070(9) -0.0006(9) 0.0041(9)
C19 0.0268(14) 0.0334(16) 0.0547(18) 0.0115(13) 0.0064(13) -0.0031(13)
C17 0.0323(17) 0.045(2) 0.065(2) 0.0080(17) 0.0036(15) -0.0041(15)
C5 0.0219(13) 0.0458(17) 0.0390(15) 0.0168(13) -0.0013(11) 0.0102(13)
C10 0.0328(15) 0.0260(14) 0.0411(15) 0.0060(11) 0.0034(12) 0.0061(12)
C8 0.0240(13) 0.0296(14) 0.0292(13) 0.0057(11) -0.0017(10) 0.0037(11)
C12 0.0248(13) 0.0335(14) 0.0248(12) 0.0102(11) 0.0003(10) 0.0091(11)
C6 0.0230(13) 0.0344(15) 0.0277(13) 0.0110(11) 0.0003(10) 0.0055(11)
C15 0.0273(14) 0.0329(15) 0.0352(15) 0.0042(12) -0.0082(11) 0.0036(12)
C14 0.0250(14) 0.0370(16) 0.0405(15) 0.0069(12) -0.0059(12) -0.0008(12)
C4 0.0212(13) 0.0471(17) 0.0345(14) 0.0139(13) 0.0011(11) 0.0005(12)
C2 0.0254(13) 0.0312(14) 0.0271(13) 0.0067(11) -0.0016(10) 0.0071(11)
C11 0.0260(13) 0.0442(17) 0.0286(14) 0.0103(12) -0.0004(11) 0.0117(12)
C16 0.0375(16) 0.0330(15) 0.0353(15) 0.0050(12) -0.0061(12) 0.0120(13)
C18 0.0326(16) 0.0389(18) 0.066(2) 0.0108(16) 0.0039(15) -0.0038(14)
C3 0.0308(15) 0.0373(16) 0.0354(15) 0.0145(12) 0.0038(12) 0.0021(13)
C20 0.0241(13) 0.0324(15) 0.0417(16) -0.0004(13) 0.0053(11) -0.0049(12)
S1 0.0518(16) 0.134(4) 0.0361(13) 0.0082(19) -0.0008(11) -0.031(2)
C17A 0.047(4) 0.028(3) 0.027(3) -0.012(3) 0.003(3) 0.007(3)
N17B 0.083(7) 0.065(7) 0.112(9) 0.015(5) 0.035(5) 0.021(5)

loop_
_atom_type_symbol
_atom_type_description
_atom_type_scat_dispersion_real
_atom_type_scat_dispersion_imag
_atom_type_scat_source
C C 0.0033 0.0016 'International Tables Vol C Tables 4.2.6.8 and 6.1.1.4'
H H 0.0000 0.0000 'International Tables Vol C Tables 4.2.6.8 and 6.1.1.4'
N N 0.0061 0.0033 'International Tables Vol C Tables 4.2.6.8 and 6.1.1.4'
O O 0.0106 0.0060 'International Tables Vol C Tables 4.2.6.8 and 6.1.1.4'
S S 0.1246 0.1234 'International Tables Vol C Tables 4.2.6.8 and 6.1.1.4'

loop_
_geom_angle_atom_site_label_1
_geom_angle_atom_site_label_2
_geom_angle_atom_site_label_3
_geom_angle
_geom_angle_site_symmetry_1
_geom_angle_site_symmetry_3
_geom_angle_publ_flag
C6 C1 C2 123.6(2) . . ?
C6 C1 N2 119.0(2) . . ?
C2 C1 N2 117.3(2) . . ?
C9 N3 C8 120.1(2) . 2_446 ?
C14 C13 C12 120.1(3) . . ?
C16 N1 C14 116.4(2) . . ?
N3 C9 C8 120.1(2) . . ?
N3 C9 C10 117.6(2) . . ?
C8 C9 C10 122.2(2) . . ?
O1 N2 O2 123.9(2) . . ?
O1 N2 C1 118.5(2) . . ?
O2 N2 C1 117.6(2) . . ?
C20 C19 C18 116.5(3) . . ?
C18 C17 C17A 130.0(4) . . ?
C18 C17 S1 99.9(3) . . ?
C17A C17 S1 30.1(3) . . ?
C4 C5 C6 120.0(2) . . ?
N3 C8 C9 119.7(2) 2_446 . ?
N3 C8 C7 117.4(2) 2_446 . ?
C9 C8 C7 122.8(2) . . ?
C15 C12 C13 116.7(2) . . ?
C15 C12 C11 121.1(2) . . ?
C13 C12 C11 122.1(2) . . ?
O4 C6 C1 118.1(2) . . ?
O4 C6 C5 124.8(2) . . ?
C1 C6 C5 117.1(2) . . ?
C16 C15 C12 119.7(3) . . ?
N1 C14 C13 122.9(3) . . ?
C3 C4 C5 122.0(3) . . ?
O3 C2 C3 124.4(2) . . ?
O3 C2 C1 117.5(2) . . ?
C3 C2 C1 118.1(2) . . ?
C12 C11 C11 111.9(3) . 2_647 ?
N1 C16 C15 124.2(3) . . ?
C17 C18 C19 117.7(3) . . ?
C4 C3 C2 119.2(3) . . ?
C19 C20 N17B 129.6(5) . . ?
C19 C20 C20 122.4(3) . 2_546 ?
N17B C20 C20 108.0(5) . 2_546 ?
C19 C20 S1 105.7(3) . . ?
N17B C20 S1 24.0(4) . . ?
C20 C20 S1 131.9(4) 2_546 . ?
N17B S1 C17A 145.3(16) . . ?
N17B S1 C20 64.1(14) . . ?
C17A S1 C20 150.2(6) . . ?
N17B S1 C17 163.9(14) . . ?
C17A S1 C17 50.0(5) . . ?
C20 S1 C17 100.2(2) . . ?
S1 C17A C17 99.8(7) . . ?
S1 C17A N17B 14.3(7) . . ?
C17 C17A N17B 114.0(7) . . ?
S1 N17B C20 91.9(15) . . ?
S1 N17B C17A 20.3(10) . . ?
C20 N17B C17A 112.1(8) . . ?

loop_
_geom_bond_atom_site_label_1
_geom_bond_atom_site_label_2
_geom_bond_distance
_geom_bond_site_symmetry_2
_geom_bond_publ_flag
O1 N2 1.217(3) . ?
O4 C6 1.356(3) . ?
O3 C2 1.358(3) . ?
O2 N2 1.231(3) . ?
C1 C6 1.397(3) . ?
C1 C2 1.403(4) . ?
C1 N2 1.482(3) . ?
N3 C9 1.345(3) . ?
N3 C8 1.354(3) 2_446 ?
C7 C8 1.501(4) . ?
C13 C14 1.394(4) . ?
C13 C12 1.397(4) . ?
N1 C16 1.348(4) . ?
N1 C14 1.348(4) . ?
C9 C8 1.411(4) . ?
C9 C10 1.507(4) . ?
C19 C20 1.380(4) . ?
C19 C18 1.389(4) . ?
C17 C18 1.370(5) . ?
C17 C17A 1.415(7) . ?
C17 S1 1.819(6) . ?
C5 C4 1.395(4) . ?
C5 C6 1.407(4) . ?
C12 C15 1.391(4) . ?
C12 C11 1.515(3) . ?
C15 C16 1.381(4) . ?
C4 C3 1.392(4) . ?
C2 C3 1.401(4) . ?
C11 C11 1.543(5) 2_647 ?
C20 N17B 1.459(14) . ?
C20 C20 1.480(5) 2_546 ?
C20 S1 1.621(4) . ?
S1 N17B 0.659(10) . ?
S1 C17A 0.927(6) . ?
C17A N17B 1.516(11) . ?
